data_7121284
loop_
_publ_author_name
'Cao, Bo'
'Wei, Yin'
'Shi, Min'

_publ_section_title
;
 An atmosphere and light tuned highly diastereoselective synthesis of
 cyclobuta/penta[b]indoles from aniline-tethered alkylidenecyclopropanes
 with alkynes.
;
_journal_issue 23
_journal_name_full 'Chemical communications (Cambridge, England)'
_journal_page_first 2870
_journal_page_last 2873
_journal_paper_doi 10.1039/c8cc00180d
_journal_volume 54
_journal_year 2018
_chemical_formula_sum 'C24 H24 Br N O4'
_chemical_formula_weight 470.35
_space_group_crystal_system triclinic
_space_group_IT_number 2
_space_group_name_Hall '-P 1'
_space_group_name_H-M_alt 'P -1'
_symmetry_space_group_name_Hall '-P 1'
_symmetry_space_group_name_H-M 'P -1'
_atom_sites_solution_hydrogens mixed
_audit_creation_method SHELXL-2013
_audit_update_record
;
2016-11-24 deposited with the CCDC.
2018-02-13 downloaded from the CCDC.
;
_cell_angle_alpha 106.948(3)
_cell_angle_beta 95.031(3)
_cell_angle_gamma 99.718(3)
_cell_formula_units_Z 2
_cell_length_a 9.1087(12)
_cell_length_b 9.6236(13)
_cell_length_c 13.9209(18)
_cell_measurement_reflns_used 1466
_cell_measurement_temperature 293(2)
_cell_measurement_theta_max 43.012
_cell_measurement_theta_min 4.520
_cell_volume 1138.3(3)
_computing_cell_refinement 'Bruker SMART'
_computing_data_collection 'Bruker SMART'
_computing_data_reduction 'Bruker SHELXTL'
_computing_molecular_graphics 'Bruker SHELXTL'
_computing_publication_material 'Bruker SHELXTL'
_computing_structure_refinement 'SHELXL-2013 (Sheldrick, 2013)'
_computing_structure_solution 'Bruker SHELXTL'
_diffrn_ambient_temperature 293(2)
_diffrn_measured_fraction_theta_full 0.998
_diffrn_measured_fraction_theta_max 0.998
_diffrn_measurement_device_type 'CCD area detector'
_diffrn_measurement_method 'phi and omega scans'
_diffrn_radiation_type MoK\a
_diffrn_radiation_wavelength 0.71073
_diffrn_reflns_av_R_equivalents 0.0235
_diffrn_reflns_av_unetI/netI 0.0520
_diffrn_reflns_Laue_measured_fraction_full 0.998
_diffrn_reflns_Laue_measured_fraction_max 0.998
_diffrn_reflns_limit_h_max 11
_diffrn_reflns_limit_h_min -10
_diffrn_reflns_limit_k_max 11
_diffrn_reflns_limit_k_min -11
_diffrn_reflns_limit_l_max 14
_diffrn_reflns_limit_l_min -16
_diffrn_reflns_number 6592
_diffrn_reflns_point_group_measured_fraction_full 0.998
_diffrn_reflns_point_group_measured_fraction_max 0.998
_diffrn_reflns_theta_full 25.242
_diffrn_reflns_theta_max 25.497
_diffrn_reflns_theta_min 2.260
_exptl_absorpt_coefficient_mu 1.834
_exptl_absorpt_correction_T_max 0.7456
_exptl_absorpt_correction_T_min 0.6427
_exptl_absorpt_correction_type multi-scan
_exptl_absorpt_process_details sadabs
_exptl_crystal_colour colorless
_exptl_crystal_density_diffrn 1.372
_exptl_crystal_description prismatic
_exptl_crystal_F_000 484
_exptl_crystal_size_max 0.200
_exptl_crystal_size_mid 0.170
_exptl_crystal_size_min 0.130
_refine_diff_density_max 0.400
_refine_diff_density_min -0.360
_refine_diff_density_rms 0.047
_refine_ls_extinction_method none
_refine_ls_goodness_of_fit_ref 1.022
_refine_ls_hydrogen_treatment mixed
_refine_ls_matrix_type full
_refine_ls_number_parameters 277
_refine_ls_number_reflns 4230
_refine_ls_number_restraints 1
_refine_ls_restrained_S_all 1.022
_refine_ls_R_factor_all 0.0859
_refine_ls_R_factor_gt 0.0486
_refine_ls_shift/su_max 0.001
_refine_ls_shift/su_mean 0.000
_refine_ls_structure_factor_coef Fsqd
_refine_ls_weighting_details 'w=1/[\s^2^(Fo^2^)+(0.0534P)^2^+0.3237P] where P=(Fo^2^+2Fc^2^)/3'
_refine_ls_weighting_scheme calc
_refine_ls_wR_factor_gt 0.1117
_refine_ls_wR_factor_ref 0.1274
_reflns_Friedel_coverage 0.000
_reflns_number_gt 2665
_reflns_number_total 4230
_reflns_threshold_expression 'I > 2\s(I)'
_cod_data_source_file c8cc00180d2.cif
_cod_data_source_block cd16694
_cod_depositor_comments 'Adding full bibliography for 7121284--7121288.cif.'
_cod_database_code 7121284
_shelx_space_group_comment
; 
The symmetry employed for this shelxl refinement is uniquely defined 
by the following loop, which should always be used as a source of 
symmetry information in preference to the above space-group names. 
They are only intended as comments. 
;
_shelx_estimated_absorpt_t_min 0.710
_shelx_estimated_absorpt_t_max 0.796
_shelxl_version_number 2013-4

loop_
_space_group_symop_operation_xyz
'x, y, z'
'-x, -y, -z'

loop_
_atom_site_label
_atom_site_type_symbol
_atom_site_fract_x
_atom_site_fract_y
_atom_site_fract_z
_atom_site_U_iso_or_equiv
_atom_site_adp_type
_atom_site_occupancy
_atom_site_site_symmetry_order
_atom_site_calc_flag
_atom_site_refinement_flags_posn
_atom_site_refinement_flags_adp
Br1 Br 0.91938(5) 0.81676(6) 0.62096(3) 0.0985(2) Uani 1 1 d . .
N1 N 0.3374(3) 0.6077(3) 0.1006(2) 0.0502(7) Uani 1 1 d D .
O1 O 0.6099(3) 0.5200(3) 0.11539(18) 0.0726(7) Uani 1 1 d . .
O2 O 0.5574(2) 0.4359(2) 0.24394(17) 0.0534(6) Uani 1 1 d . .
O3 O 0.0020(3) 0.3583(4) 0.1592(3) 0.1077(11) Uani 1 1 d . .
O4 O 0.1828(3) 0.3026(3) 0.06633(19) 0.0673(7) Uani 1 1 d . .
C1 C 0.3590(3) 0.7606(4) 0.1257(2) 0.0477(8) Uani 1 1 d . .
C2 C 0.3482(4) 0.8449(5) 0.0618(3) 0.0666(10) Uani 1 1 d . .
H2 H 0.3301 0.8010 -0.0083 0.080 Uiso 1 1 calc R U
C3 C 0.3647(5) 0.9955(5) 0.1040(3) 0.0771(12) Uani 1 1 d . .
H3 H 0.3566 1.0537 0.0617 0.093 Uiso 1 1 calc R U
C4 C 0.3929(5) 1.0620(4) 0.2070(3) 0.0766(11) Uani 1 1 d . .
H4 H 0.4031 1.1643 0.2337 0.092 Uiso 1 1 calc R U
C5 C 0.4062(4) 0.9780(4) 0.2715(3) 0.0638(9) Uani 1 1 d . .
H5 H 0.4254 1.0226 0.3415 0.077 Uiso 1 1 calc R U
C6 C 0.3905(3) 0.8272(4) 0.2301(2) 0.0486(8) Uani 1 1 d . .
C7 C 0.3916(3) 0.7086(3) 0.2802(2) 0.0444(7) Uani 1 1 d . .
C8 C 0.3864(3) 0.5633(3) 0.1866(2) 0.0403(7) Uani 1 1 d . .
C9 C 0.2551(3) 0.4815(3) 0.2261(2) 0.0468(7) Uani 1 1 d . .
H9 H 0.2955 0.4289 0.2697 0.056 Uiso 1 1 calc R U
C10 C 0.2327(3) 0.6313(4) 0.2919(2) 0.0505(8) Uani 1 1 d . .
C11 C 0.0952(4) 0.6950(5) 0.2835(3) 0.0725(11) Uani 1 1 d . .
H11A H 0.1090 0.7972 0.2837 0.087 Uiso 1 1 calc R U
H11B H 0.0051 0.6297 0.2412 0.087 Uiso 1 1 calc R U
C12 C 0.1471(4) 0.6669(5) 0.3794(3) 0.0781(12) Uani 1 1 d . .
H12A H 0.0883 0.5847 0.3953 0.094 Uiso 1 1 calc R U
H12B H 0.1922 0.7521 0.4378 0.094 Uiso 1 1 calc R U
C13 C 0.5171(3) 0.7405(3) 0.3669(2) 0.0452(7) Uani 1 1 d . .
C14 C 0.6562(4) 0.8218(4) 0.3659(3) 0.0637(10) Uani 1 1 d . .
H14 H 0.6695 0.8626 0.3136 0.076 Uiso 1 1 calc R U
C15 C 0.7769(4) 0.8446(5) 0.4401(3) 0.0702(10) Uani 1 1 d . .
H15 H 0.8704 0.8987 0.4373 0.084 Uiso 1 1 calc R U
C16 C 0.7566(4) 0.7865(4) 0.5178(3) 0.0629(9) Uani 1 1 d . .
C17 C 0.6199(4) 0.7058(4) 0.5215(3) 0.0615(9) Uani 1 1 d . .
H17 H 0.6072 0.6661 0.5743 0.074 Uiso 1 1 calc R U
C18 C 0.5012(4) 0.6834(4) 0.4467(2) 0.0530(8) Uani 1 1 d . .
H18 H 0.4083 0.6288 0.4499 0.064 Uiso 1 1 calc R U
C19 C 0.5285(3) 0.5033(3) 0.1762(2) 0.0454(7) Uani 1 1 d . .
C20 C 0.7010(4) 0.3896(5) 0.2474(3) 0.0815(13) Uani 1 1 d . .
H20A H 0.6947 0.2976 0.1933 0.098 Uiso 1 1 calc R U
H20B H 0.7786 0.4645 0.2375 0.098 Uiso 1 1 calc R U
C21 C 0.7393(5) 0.3688(6) 0.3441(4) 0.1012(15) Uani 1 1 d . .
H21A H 0.7448 0.4599 0.3973 0.152 Uiso 1 1 calc R U
H21B H 0.8350 0.3398 0.3465 0.152 Uiso 1 1 calc R U
H21C H 0.6636 0.2927 0.3527 0.152 Uiso 1 1 calc R U
C22 C 0.1311(4) 0.3770(4) 0.1482(3) 0.0597(9) Uani 1 1 d . .
C23 C 0.0723(5) 0.2065(6) -0.0193(4) 0.1084(17) Uani 1 1 d . .
H23A H 0.0029 0.2630 -0.0389 0.130 Uiso 1 1 calc R U
H23B H 0.0150 0.1269 -0.0001 0.130 Uiso 1 1 calc R U
C24 C 0.1491(7) 0.1446(7) -0.1046(4) 0.1256(19) Uani 1 1 d . .
H24A H 0.2028 0.2237 -0.1249 0.188 Uiso 1 1 calc R U
H24B H 0.0763 0.0795 -0.1604 0.188 Uiso 1 1 calc R U
H24C H 0.2187 0.0901 -0.0846 0.188 Uiso 1 1 calc R U
H1 H 0.358(3) 0.561(3) 0.0478(17) 0.046(10) Uiso 1 1 d D .

loop_
_atom_site_aniso_label
_atom_site_aniso_U_11
_atom_site_aniso_U_22
_atom_site_aniso_U_33
_atom_site_aniso_U_23
_atom_site_aniso_U_13
_atom_site_aniso_U_12
Br1 0.0786(3) 0.1306(5) 0.0792(3) 0.0242(3) -0.0167(2) 0.0321(3)
N1 0.0568(17) 0.056(2) 0.0371(16) 0.0116(14) 0.0083(13) 0.0129(14)
O1 0.0606(15) 0.112(2) 0.0608(15) 0.0368(15) 0.0296(13) 0.0301(14)
O2 0.0419(12) 0.0639(15) 0.0668(14) 0.0309(12) 0.0192(10) 0.0201(10)
O3 0.0418(16) 0.125(3) 0.123(3) -0.001(2) 0.0175(16) -0.0057(15)
O4 0.0537(14) 0.0625(16) 0.0705(16) 0.0048(13) 0.0058(13) 0.0005(12)
C1 0.0447(18) 0.048(2) 0.051(2) 0.0179(17) 0.0079(15) 0.0077(15)
C2 0.071(2) 0.076(3) 0.063(2) 0.035(2) 0.0123(19) 0.019(2)
C3 0.086(3) 0.072(3) 0.090(3) 0.050(3) 0.012(2) 0.020(2)
C4 0.093(3) 0.046(2) 0.093(3) 0.024(2) 0.012(2) 0.016(2)
C5 0.076(2) 0.051(2) 0.065(2) 0.0164(19) 0.0111(19) 0.0171(18)
C6 0.0482(18) 0.047(2) 0.051(2) 0.0159(16) 0.0094(15) 0.0099(15)
C7 0.0439(17) 0.0471(19) 0.0438(17) 0.0136(15) 0.0143(14) 0.0102(14)
C8 0.0399(16) 0.0430(18) 0.0376(16) 0.0122(14) 0.0092(13) 0.0063(13)
C9 0.0376(16) 0.054(2) 0.0508(18) 0.0201(16) 0.0103(14) 0.0075(14)
C10 0.0475(18) 0.056(2) 0.0522(19) 0.0177(16) 0.0186(15) 0.0162(16)
C11 0.053(2) 0.080(3) 0.095(3) 0.032(2) 0.024(2) 0.028(2)
C12 0.072(3) 0.098(3) 0.075(3) 0.028(2) 0.041(2) 0.028(2)
C13 0.0499(19) 0.0440(19) 0.0400(17) 0.0091(14) 0.0092(14) 0.0107(15)
C14 0.058(2) 0.079(3) 0.059(2) 0.031(2) 0.0119(18) 0.0055(19)
C15 0.050(2) 0.088(3) 0.069(2) 0.026(2) 0.0004(18) 0.0036(19)
C16 0.066(2) 0.069(2) 0.050(2) 0.0092(18) -0.0019(17) 0.023(2)
C17 0.077(3) 0.060(2) 0.046(2) 0.0155(17) 0.0049(18) 0.014(2)
C18 0.059(2) 0.052(2) 0.0463(19) 0.0138(16) 0.0098(16) 0.0079(16)
C19 0.0441(18) 0.0437(19) 0.0430(18) 0.0082(15) 0.0091(15) 0.0025(14)
C20 0.057(2) 0.118(4) 0.100(3) 0.056(3) 0.031(2) 0.050(2)
C21 0.069(3) 0.149(5) 0.104(4) 0.049(3) 0.011(2) 0.057(3)
C22 0.042(2) 0.059(2) 0.076(3) 0.020(2) 0.0077(18) 0.0044(17)
C23 0.085(3) 0.085(4) 0.110(4) -0.016(3) -0.008(3) -0.010(3)
C24 0.148(5) 0.123(5) 0.070(3) -0.002(3) -0.018(3) 0.007(4)

loop_
_atom_type_symbol
_atom_type_description
_atom_type_scat_dispersion_real
_atom_type_scat_dispersion_imag
_atom_type_scat_source
C C 0.0033 0.0016 'International Tables Vol C Tables 4.2.6.8 and 6.1.1.4'
H H 0.0000 0.0000 'International Tables Vol C Tables 4.2.6.8 and 6.1.1.4'
N N 0.0061 0.0033 'International Tables Vol C Tables 4.2.6.8 and 6.1.1.4'
O O 0.0106 0.0060 'International Tables Vol C Tables 4.2.6.8 and 6.1.1.4'
Br Br -0.2901 2.4595 'International Tables Vol C Tables 4.2.6.8 and 6.1.1.4'

loop_
_geom_angle_atom_site_label_1
_geom_angle_atom_site_label_2
_geom_angle_atom_site_label_3
_geom_angle
C1 N1 C8 111.2(3)
C1 N1 H1 120(2)
C8 N1 H1 114(2)
C19 O2 C20 116.7(2)
C22 O4 C23 117.4(3)
C2 C1 N1 128.3(3)
C2 C1 C6 120.6(3)
N1 C1 C6 111.1(3)
C3 C2 C1 118.4(4)
C3 C2 H2 120.8
C1 C2 H2 120.8
C4 C3 C2 121.5(3)
C4 C3 H3 119.3
C2 C3 H3 119.3
C3 C4 C5 120.4(4)
C3 C4 H4 119.8
C5 C4 H4 119.8
C6 C5 C4 118.6(4)
C6 C5 H5 120.7
C4 C5 H5 120.7
C5 C6 C1 120.6(3)
C5 C6 C7 130.5(3)
C1 C6 C7 108.8(3)
C6 C7 C13 115.9(3)
C6 C7 C10 114.3(2)
C13 C7 C10 117.5(2)
C6 C7 C8 102.9(2)
C13 C7 C8 115.5(2)
C10 C7 C8 86.1(2)
N1 C8 C19 112.8(2)
N1 C8 C9 113.2(2)
C19 C8 C9 119.1(2)
N1 C8 C7 102.5(2)
C19 C8 C7 117.3(2)
C9 C8 C7 88.7(2)
C22 C9 C10 121.1(3)
C22 C9 C8 116.9(3)
C10 C9 C8 89.0(2)
C22 C9 H9 109.4
C10 C9 H9 109.4
C8 C9 H9 109.4
C12 C10 C11 59.9(2)
C12 C10 C9 129.7(3)
C11 C10 C9 126.2(3)
C12 C10 C7 129.3(3)
C11 C10 C7 123.4(3)
C9 C10 C7 91.3(2)
C12 C11 C10 60.0(2)
C12 C11 H11A 117.8
C10 C11 H11A 117.8
C12 C11 H11B 117.8
C10 C11 H11B 117.8
H11A C11 H11B 114.9
C11 C12 C10 60.1(2)
C11 C12 H12A 117.8
C10 C12 H12A 117.8
C11 C12 H12B 117.8
C10 C12 H12B 117.8
H12A C12 H12B 114.9
C14 C13 C18 117.3(3)
C14 C13 C7 120.3(3)
C18 C13 C7 122.4(3)
C13 C14 C15 122.0(3)
C13 C14 H14 119.0
C15 C14 H14 119.0
C16 C15 C14 118.9(3)
C16 C15 H15 120.6
C14 C15 H15 120.6
C17 C16 C15 120.6(3)
C17 C16 Br1 119.5(3)
C15 C16 Br1 119.9(3)
C16 C17 C18 119.8(3)
C16 C17 H17 120.1
C18 C17 H17 120.1
C17 C18 C13 121.4(3)
C17 C18 H18 119.3
C13 C18 H18 119.3
O1 C19 O2 123.6(3)
O1 C19 C8 123.5(3)
O2 C19 C8 112.9(3)
C21 C20 O2 109.6(3)
C21 C20 H20A 109.7
O2 C20 H20A 109.7
C21 C20 H20B 109.7
O2 C20 H20B 109.7
H20A C20 H20B 108.2
C20 C21 H21A 109.5
C20 C21 H21B 109.5
H21A C21 H21B 109.5
C20 C21 H21C 109.5
H21A C21 H21C 109.5
H21B C21 H21C 109.5
O3 C22 O4 123.8(3)
O3 C22 C9 124.3(4)
O4 C22 C9 111.9(3)
O4 C23 C24 109.6(4)
O4 C23 H23A 109.8
C24 C23 H23A 109.8
O4 C23 H23B 109.8
C24 C23 H23B 109.8
H23A C23 H23B 108.2
C23 C24 H24A 109.5
C23 C24 H24B 109.5
H24A C24 H24B 109.5
C23 C24 H24C 109.5
H24A C24 H24C 109.5
H24B C24 H24C 109.5

loop_
_geom_bond_atom_site_label_1
_geom_bond_atom_site_label_2
_geom_bond_distance
Br1 C16 1.893(3)
N1 C1 1.384(4)
N1 C8 1.443(4)
N1 H1 0.801(17)
O1 C19 1.200(3)
O2 C19 1.323(4)
O2 C20 1.452(4)
O3 C22 1.189(4)
O4 C22 1.329(4)
O4 C23 1.457(5)
C1 C2 1.376(5)
C1 C6 1.388(4)
C2 C3 1.371(5)
C2 H2 0.9300
C3 C4 1.371(6)
C3 H3 0.9300
C4 C5 1.383(5)
C4 H4 0.9300
C5 C6 1.374(5)
C5 H5 0.9300
C6 C7 1.502(4)
C7 C13 1.510(4)
C7 C10 1.557(4)
C7 C8 1.599(4)
C8 C19 1.505(4)
C8 C9 1.551(4)
C9 C22 1.493(4)
C9 C10 1.524(4)
C9 H9 0.9800
C10 C12 1.492(4)
C10 C11 1.494(5)
C11 C12 1.491(5)
C11 H11A 0.9700
C11 H11B 0.9700
C12 H12A 0.9700
C12 H12B 0.9700
C13 C14 1.376(4)
C13 C18 1.384(4)
C14 C15 1.383(5)
C14 H14 0.9300
C15 C16 1.367(5)
C15 H15 0.9300
C16 C17 1.365(5)
C17 C18 1.376(5)
C17 H17 0.9300
C18 H18 0.9300
C20 C21 1.440(6)
C20 H20A 0.9700
C20 H20B 0.9700
C21 H21A 0.9600
C21 H21B 0.9600
C21 H21C 0.9600
C23 C24 1.459(7)
C23 H23A 0.9700
C23 H23B 0.9700
C24 H24A 0.9600
C24 H24B 0.9600
C24 H24C 0.9600

loop_
_geom_hbond_atom_site_label_D
_geom_hbond_atom_site_label_H
_geom_hbond_atom_site_label_A
_geom_hbond_distance_DH
_geom_hbond_distance_HA
_geom_hbond_distance_DA
_geom_hbond_angle_DHA
_geom_hbond_site_symmetry_A
N1 H1 O1 0.801(17) 2.24(2) 3.014(4) 163(3) 2_665
C21 H21B Br1 0.96 2.97 3.900(4) 162.7 2_766
C20 H20B O3 0.97 2.61 3.126(4) 113.4 1_655
N1 H1 O1 0.801(17) 2.24(2) 3.014(4) 163(3) 2_665
C21 H21B Br1 0.96 2.97 3.900(4) 162.7 2_766
C20 H20B O3 0.97 2.61 3.126(4) 113.4 1_655
C20 H20B O3 0.97 2.61 3.126(4) 113.4 1_655
C21 H21B Br1 0.96 2.97 3.900(4) 162.7 2_766
N1 H1 O1 0.801(17) 2.24(2) 3.014(4) 163(3) 2_665

loop_
_geom_torsion_atom_site_label_1
_geom_torsion_atom_site_label_2
_geom_torsion_atom_site_label_3
_geom_torsion_atom_site_label_4
_geom_torsion
C8 N1 C1 C2 169.1(3)
C8 N1 C1 C6 -13.0(4)
N1 C1 C2 C3 175.7(3)
C6 C1 C2 C3 -1.9(5)
C1 C2 C3 C4 0.7(6)
C2 C3 C4 C5 0.3(6)
C3 C4 C5 C6 -0.1(6)
C4 C5 C6 C1 -1.2(5)
C4 C5 C6 C7 -176.7(3)
C2 C1 C6 C5 2.2(5)
N1 C1 C6 C5 -175.8(3)
C2 C1 C6 C7 178.6(3)
N1 C1 C6 C7 0.6(4)
C5 C6 C7 C13 -46.8(4)
C1 C6 C7 C13 137.3(3)
C5 C6 C7 C10 94.7(4)
C1 C6 C7 C10 -81.2(3)
C5 C6 C7 C8 -173.8(3)
C1 C6 C7 C8 10.3(3)
C1 N1 C8 C19 -108.6(3)
C1 N1 C8 C9 112.4(3)
C1 N1 C8 C7 18.4(3)
C6 C7 C8 N1 -16.8(3)
C13 C7 C8 N1 -144.1(2)
C10 C7 C8 N1 97.2(2)
C6 C7 C8 C19 107.3(3)
C13 C7 C8 C19 -20.0(4)
C10 C7 C8 C19 -138.7(3)
C6 C7 C8 C9 -130.3(2)
C13 C7 C8 C9 102.4(3)
C10 C7 C8 C9 -16.3(2)
N1 C8 C9 C22 38.3(4)
C19 C8 C9 C22 -97.8(3)
C7 C8 C9 C22 141.4(3)
N1 C8 C9 C10 -86.5(3)
C19 C8 C9 C10 137.4(3)
C7 C8 C9 C10 16.6(2)
C22 C9 C10 C12 74.4(5)
C8 C9 C10 C12 -164.4(4)
C22 C9 C10 C11 -4.0(5)
C8 C9 C10 C11 117.2(3)
C22 C9 C10 C7 -138.2(3)
C8 C9 C10 C7 -17.1(2)
C6 C7 C10 C12 -93.5(4)
C13 C7 C10 C12 47.3(5)
C8 C7 C10 C12 164.1(3)
C6 C7 C10 C11 -17.2(4)
C13 C7 C10 C11 123.6(3)
C8 C7 C10 C11 -119.6(3)
C6 C7 C10 C9 118.9(3)
C13 C7 C10 C9 -100.2(3)
C8 C7 C10 C9 16.6(2)
C9 C10 C11 C12 119.4(4)
C7 C10 C11 C12 -119.7(4)
C9 C10 C12 C11 -113.9(4)
C7 C10 C12 C11 110.3(4)
C6 C7 C13 C14 -33.2(4)
C10 C7 C13 C14 -173.4(3)
C8 C7 C13 C14 87.2(4)
C6 C7 C13 C18 150.6(3)
C10 C7 C13 C18 10.4(4)
C8 C7 C13 C18 -89.0(3)
C18 C13 C14 C15 1.0(5)
C7 C13 C14 C15 -175.4(3)
C13 C14 C15 C16 -1.0(6)
C14 C15 C16 C17 0.7(6)
C14 C15 C16 Br1 -179.7(3)
C15 C16 C17 C18 -0.4(6)
Br1 C16 C17 C18 180.0(3)
C16 C17 C18 C13 0.4(5)
C14 C13 C18 C17 -0.7(5)
C7 C13 C18 C17 175.7(3)
C20 O2 C19 O1 4.2(5)
C20 O2 C19 C8 -173.1(3)
N1 C8 C19 O1 15.3(4)
C9 C8 C19 O1 151.6(3)
C7 C8 C19 O1 -103.4(3)
N1 C8 C19 O2 -167.4(2)
C9 C8 C19 O2 -31.1(4)
C7 C8 C19 O2 73.8(3)
C19 O2 C20 C21 159.5(4)
C23 O4 C22 O3 7.9(6)
C23 O4 C22 C9 -174.7(3)
C10 C9 C22 O3 -38.1(5)
C8 C9 C22 O3 -144.6(4)
C10 C9 C22 O4 144.5(3)
C8 C9 C22 O4 38.0(4)
C22 O4 C23 C24 175.1(4)
